data_1523814
loop_
_publ_author_name
'Helmholdt, R.B.'
'Vleggaar, J.J.M.'
'Buschow, K.H.J.'

_publ_section_title
;
 Crystallograhic and magnetic structure of Tb Fe10 V2 and Er Fe10 V2
;
_journal_name_full 'Journal of the Less-Common Metals'
_journal_page_first 209
_journal_page_last 214
_journal_volume 144
_journal_year 1988
_chemical_formula_sum 'Fe10 Tb V2'
_space_group_IT_number 139
_symmetry_space_group_name_Hall '-I 4 2'
_symmetry_space_group_name_H-M 'I 4/m m m'
_cell_angle_alpha 90
_cell_angle_beta 90
_cell_angle_gamma 90
_cell_formula_units_Z 2
_cell_length_a 8.4917
_cell_length_b 8.4917
_cell_length_c 4.7713
_cell_volume 344.054
_citation_journal_id_ASTM JCOMAH
_cod_data_source_file Helmholdt_JCOMAH_1988_82.cif
_cod_data_source_block Fe10Tb1V2
_cod_original_cell_volume 344.0535
_cod_original_formula_sum 'Fe10 Tb1 V2'
_cod_database_code 1523814

loop_
_symmetry_equiv_pos_as_xyz
x,y,z
-y,x,z
-x,-y,z
y,-x,z
x,-y,-z
y,x,-z
-x,y,-z
-y,-x,-z
-x,-y,-z
y,-x,-z
x,y,-z
-y,x,-z
-x,y,z
-y,-x,z
x,-y,z
y,x,z
x+1/2,y+1/2,z+1/2
-y+1/2,x+1/2,z+1/2
-x+1/2,-y+1/2,z+1/2
y+1/2,-x+1/2,z+1/2
x+1/2,-y+1/2,-z+1/2
y+1/2,x+1/2,-z+1/2
-x+1/2,y+1/2,-z+1/2
-y+1/2,-x+1/2,-z+1/2
-x+1/2,-y+1/2,-z+1/2
y+1/2,-x+1/2,-z+1/2
x+1/2,y+1/2,-z+1/2
-y+1/2,x+1/2,-z+1/2
-x+1/2,y+1/2,z+1/2
-y+1/2,-x+1/2,z+1/2
x+1/2,-y+1/2,z+1/2
y+1/2,x+1/2,z+1/2

loop_
_atom_site_label
_atom_site_type_symbol
_atom_site_fract_x
_atom_site_fract_y
_atom_site_fract_z
_atom_site_occupancy
_atom_site_U_iso_or_equiv
Fe3 Fe 0.3616 0 0 0.5 0.0
Fe1 Fe 0.25 0.25 0.25 1 0.0
Tb1 Tb 0 0 0 1 0.0
V1 V 0.3616 0 0 0.5 0.0
Fe2 Fe 0.276 0.5 0 1 0.0
